data_2208822
loop_
_publ_author_name
'Samuel Robinson Jebas'
'Balasingh Ravindran Durai Nayagam'
'Thailampillai Balasubramanian'

_publ_section_title
;
 Hexaaquamanganese(II) bis[2-(carboxylatomethylsulfanyl)pyridine
 <i>N</i>-oxide]
;
_journal_coeditor_code CI2036
_journal_issue 5
_journal_name_full 'Acta Crystallographica Section E'
_journal_page_first m1069
_journal_page_last m1070
_journal_paper_doi 10.1107/S1600536806013237
_journal_volume 62
_journal_year 2006
_chemical_formula_iupac '[Mn (H2 O1)6] (C7 H6 N O3 S)2'
_chemical_formula_moiety 'H12 Mn O6 2+ , 2C7 H6 N O3 S -'
_chemical_formula_sum 'C14 H24 Mn N2 O12 S2'
_chemical_formula_weight 531.41
_chemical_name_systematic
;
Hexaaquamanganese(II) bis[2-(carboxylatomethylsulfanyl)pyridine N-oxide]
;
_space_group_IT_number 14
_symmetry_cell_setting monoclinic
_symmetry_space_group_name_Hall '-P 2ybc'
_symmetry_space_group_name_H-M 'P 1 21/c 1'
_audit_creation_method 'WinGX routine CIF_UPDATE'
_cell_angle_alpha 90
_cell_angle_beta 99.530(7)
_cell_angle_gamma 90
_cell_formula_units_Z 2
_cell_length_a 7.4130(10)
_cell_length_b 7.0790(10)
_cell_length_c 20.632(2)
_cell_measurement_reflns_used 25
_cell_measurement_temperature 303(2)
_cell_measurement_theta_max 25
_cell_measurement_theta_min 2
_cell_volume 1067.8(2)
_computing_cell_refinement 'CAD-4 EXPRESS'
_computing_data_collection 'CAD-4 EXPRESS (Enraf--Nonius, 1994)'
_computing_data_reduction 'XCAD4 (Harms & Wocadlo, 1995)'
_computing_molecular_graphics 'PLATON (Spek, 2003)'
_computing_publication_material SHELXL97
_computing_structure_refinement 'SHELXL97 (Sheldrick, 1997)'
_computing_structure_solution 'SHELXS97 (Sheldrick, 1997)'
_diffrn_measured_fraction_theta_full 0.999
_diffrn_measured_fraction_theta_max 0.999
_diffrn_measurement_device_type 'Nonius MACH3 sealed-tube'
_diffrn_measurement_method \w/\q
_diffrn_radiation_type MoK\a
_diffrn_radiation_wavelength 0.71073
_diffrn_reflns_av_R_equivalents 0.0147
_diffrn_reflns_limit_h_max 8
_diffrn_reflns_limit_h_min 0
_diffrn_reflns_limit_k_max 8
_diffrn_reflns_limit_k_min -1
_diffrn_reflns_limit_l_max 24
_diffrn_reflns_limit_l_min -24
_diffrn_reflns_number 2380
_diffrn_reflns_theta_full 25
_diffrn_reflns_theta_max 25
_diffrn_reflns_theta_min 2
_diffrn_standards_decay_% 0
_diffrn_standards_interval_time 60
_diffrn_standards_number 3
_exptl_absorpt_coefficient_mu 0.878
_exptl_absorpt_correction_T_max 0.854
_exptl_absorpt_correction_T_min 0.810
_exptl_absorpt_correction_type psi-scan
_exptl_absorpt_process_details '(North <i>et al.</i>,  1968)'
_exptl_crystal_colour white
_exptl_crystal_density_diffrn 1.653
_exptl_crystal_density_method 'not measured'
_exptl_crystal_description Prism
_exptl_crystal_F_000 550
_exptl_crystal_size_max 0.24
_exptl_crystal_size_mid 0.2
_exptl_crystal_size_min 0.18
_refine_diff_density_max 0.282
_refine_diff_density_min -0.232
_refine_ls_extinction_method none
_refine_ls_goodness_of_fit_ref 1.043
_refine_ls_hydrogen_treatment mixed
_refine_ls_matrix_type full
_refine_ls_number_parameters 166
_refine_ls_number_reflns 1873
_refine_ls_number_restraints 9
_refine_ls_restrained_S_all 1.041
_refine_ls_R_factor_gt 0.0239
_refine_ls_shift/su_max 0
_refine_ls_structure_factor_coef Fsqd
_refine_ls_weighting_details 'calc w = 1/[\s^2^(Fo^2^)+(0.0339P)^2^+0.3942P] where P=(Fo^2^+2Fc^2^)/3'
_refine_ls_weighting_scheme calc
_refine_ls_wR_factor_ref 0.0648
_reflns_number_gt 1588
_reflns_number_total 1873
_reflns_threshold_expression I>2\s(I)
_cod_data_source_file ci2036.cif
_cod_data_source_block I
_cod_depositor_comments
;
The following automatic conversions were performed:
'_symmetry_cell_setting' value 'Monoclinic' changed to 'monoclinic'
according to '/home/saulius/struct/CIF-dictionaries/cif_core.dic'
dictionary named 'cif_core.dic' version 2.4.1 from 2010-06-29.

Automatic conversion script
Id: cif_fix_enum 1527 2010-12-29 10:47:43Z saulius 

The following automatic conversions were performed:

'_symmetry_cell_setting' value 'Monoclinic' changed to 'monoclinic'
according to /home/saulius/struct/CIF-dictionaries/cif_core.dic
dictionary named 'cif_core.dic' version 2.4.1 from 2010-06-29.

Automatic conversion script
Id: cif_fix_values 1715 2011-07-08 13:25:40Z adriana 
;
_cod_original_sg_symbol_H-M 'P 21/c'
_cod_database_code 2208822
_cod_database_fobs_code 2208822

loop_
_symmetry_equiv_pos_as_xyz
'x, y, z'
'-x, y+1/2, -z+1/2'
'-x, -y, -z'
'x, -y-1/2, z-1/2'

loop_
_atom_site_type_symbol
_atom_site_label
_atom_site_fract_x
_atom_site_fract_y
_atom_site_fract_z
_atom_site_U_iso_or_equiv
_atom_site_adp_type
_atom_site_calc_flag
_atom_site_refinement_flags
_atom_site_occupancy
Mn Mn1 0.5 1 0.5 0.02602(12) Uani d S 1
O O4 0.33112(19) 0.9724(2) 0.40374(7) 0.0335(3) Uani d D 1
H H4A 0.353(3) 0.879(3) 0.3806(11) 0.061(8) Uiso d D 1
H H4B 0.2186(15) 0.974(4) 0.4045(13) 0.064(9) Uiso d D 1
O O5 0.6282(2) 0.7231(2) 0.49571(7) 0.0348(3) Uani d D 1
H H5A 0.596(4) 0.651(3) 0.4636(9) 0.077(10) Uiso d D 1
H H5B 0.608(4) 0.662(4) 0.5293(9) 0.084(10) Uiso d D 1
O O6 0.29294(19) 0.8607(2) 0.54762(7) 0.0351(3) Uani d D 1
H H6A 0.336(3) 0.771(2) 0.5719(10) 0.055(8) Uiso d D 1
H H6B 0.224(3) 0.924(3) 0.5677(11) 0.064(8) Uiso d D 1
S S1 0.24661(7) 0.44239(7) 0.22409(2) 0.03233(14) Uani d . 1
O O1 0.03917(18) 0.4527(2) 0.10435(7) 0.0354(3) Uani d . 1
O O2 0.5080(2) 0.4660(2) 0.40300(6) 0.0380(3) Uani d . 1
O O3 0.3852(2) 0.6747(2) 0.32726(7) 0.0410(4) Uani d . 1
N N1 0.0639(2) 0.2722(2) 0.12322(7) 0.0285(4) Uani d . 1
C C1 -0.0143(3) 0.1326(3) 0.08392(10) 0.0368(5) Uani d . 1
H H1 -0.08 0.1616 0.0427 0.044 Uiso calc R 1
C C2 0.0020(3) -0.0511(3) 0.10415(11) 0.0400(5) Uani d . 1
H H2 -0.0519 -0.1474 0.077 0.048 Uiso calc R 1
C C3 0.0992(3) -0.0918(3) 0.16533(11) 0.0392(5) Uani d . 1
H H3 0.1094 -0.2162 0.18 0.047 Uiso calc R 1
C C4 0.1814(3) 0.0510(3) 0.20493(10) 0.0337(4) Uani d . 1
H H4 0.2488 0.0229 0.2459 0.04 Uiso calc R 1
C C5 0.1636(2) 0.2368(3) 0.18358(9) 0.0271(4) Uani d . 1
C C6 0.3675(3) 0.3478(3) 0.30024(9) 0.0318(4) Uani d . 1
H H6C 0.289 0.2619 0.3195 0.038 Uiso calc R 1
H H6D 0.4747 0.2787 0.2923 0.038 Uiso calc R 1
C C7 0.4239(3) 0.5123(3) 0.34661(9) 0.0300(4) Uani d . 1

loop_
_atom_site_aniso_label
_atom_site_aniso_U_11
_atom_site_aniso_U_22
_atom_site_aniso_U_33
_atom_site_aniso_U_12
_atom_site_aniso_U_13
_atom_site_aniso_U_23
Mn1 0.0267(2) 0.0236(2) 0.0268(2) -0.00162(16) 0.00158(15) -0.00214(16)
O4 0.0336(8) 0.0328(8) 0.0321(7) -0.0031(6) -0.0003(6) -0.0061(6)
O5 0.0405(8) 0.0300(8) 0.0324(8) 0.0022(6) 0.0015(6) -0.0039(6)
O6 0.0340(8) 0.0342(8) 0.0385(8) 0.0012(6) 0.0099(6) 0.0042(6)
S1 0.0413(3) 0.0245(3) 0.0282(3) -0.00032(19) -0.0030(2) 0.00164(18)
O1 0.0334(7) 0.0349(8) 0.0356(7) -0.0005(6) -0.0007(6) 0.0105(6)
O2 0.0517(9) 0.0349(8) 0.0245(7) -0.0002(7) -0.0023(6) -0.0019(6)
O3 0.0581(9) 0.0279(8) 0.0348(8) 0.0029(7) 0.0010(7) -0.0030(6)
N1 0.0269(8) 0.0301(9) 0.0280(8) 0.0010(6) 0.0026(6) 0.0024(7)
C1 0.0311(10) 0.0440(12) 0.0332(10) -0.0002(9) -0.0010(8) -0.0072(9)
C2 0.0336(11) 0.0372(12) 0.0476(13) -0.0012(9) 0.0014(9) -0.0147(10)
C3 0.0374(11) 0.0263(10) 0.0535(13) 0.0012(9) 0.0066(10) -0.0025(9)
C4 0.0363(11) 0.0303(11) 0.0332(10) 0.0032(8) 0.0023(8) 0.0018(8)
C5 0.0247(9) 0.0300(10) 0.0263(9) 0.0021(7) 0.0033(7) -0.0007(7)
C6 0.0387(10) 0.0274(10) 0.0267(10) 0.0028(8) -0.0021(8) 0.0000(8)
C7 0.0323(10) 0.0311(11) 0.0270(10) 0.0007(8) 0.0060(8) -0.0026(8)

loop_
_atom_type_symbol
_atom_type_description
_atom_type_scat_dispersion_real
_atom_type_scat_dispersion_imag
_atom_type_scat_source
C C 0.0033 0.0016 'International Tables Vol C Tables 4.2.6.8 and 6.1.1.4'
H H 0 0 'International Tables Vol C Tables 4.2.6.8 and 6.1.1.4'
Mn Mn 0.3368 0.7283 'International Tables Vol C Tables 4.2.6.8 and 6.1.1.4'
N N 0.0061 0.0033 'International Tables Vol C Tables 4.2.6.8 and 6.1.1.4'
O O 0.0106 0.006 'International Tables Vol C Tables 4.2.6.8 and 6.1.1.4'
S S 0.1246 0.1234 'International Tables Vol C Tables 4.2.6.8 and 6.1.1.4'

loop_
_geom_angle_atom_site_label_1
_geom_angle_atom_site_label_2
_geom_angle_atom_site_label_3
_geom_angle_site_symmetry_1
_geom_angle_site_symmetry_3
_geom_angle
_geom_angle_publ_flag
O4 Mn1 O4 3_676 . 180 y
O4 Mn1 O5 3_676 3_676 94.06(5) ?
O4 Mn1 O5 . 3_676 85.94(5) y
O4 Mn1 O5 3_676 . 85.94(5) ?
O4 Mn1 O5 . . 94.06(5) y
O5 Mn1 O5 3_676 . 180 y
O4 Mn1 O6 3_676 . 88.34(5) ?
O4 Mn1 O6 . . 91.66(5) y
O5 Mn1 O6 3_676 . 92.52(6) ?
O5 Mn1 O6 . . 87.48(6) y
O4 Mn1 O6 3_676 3_676 91.66(5) ?
O4 Mn1 O6 . 3_676 88.34(5) y
O5 Mn1 O6 3_676 3_676 87.48(6) ?
O5 Mn1 O6 . 3_676 92.52(6) y
O6 Mn1 O6 . 3_676 180 y
Mn1 O4 H4A . . 116.9(17) ?
Mn1 O4 H4B . . 114.0(18) ?
H4A O4 H4B . . 107.6(19) ?
Mn1 O5 H5A . . 121(2) ?
Mn1 O5 H5B . . 107(2) ?
H5A O5 H5B . . 106(2) ?
Mn1 O6 H6A . . 112.6(16) ?
Mn1 O6 H6B . . 121.0(19) ?
H6A O6 H6B . . 108.2(18) ?
C5 S1 C6 . . 101.14(9) ?
O1 N1 C1 . . 120.01(16) ?
O1 N1 C5 . . 117.95(15) ?
C1 N1 C5 . . 121.99(17) ?
N1 C1 C2 . . 120.49(19) ?
N1 C1 H1 . . 119.8 ?
C2 C1 H1 . . 119.8 ?
C1 C2 C3 . . 119.09(19) ?
C1 C2 H2 . . 120.5 ?
C3 C2 H2 . . 120.5 ?
C2 C3 C4 . . 120.2(2) ?
C2 C3 H3 . . 119.9 ?
C4 C3 H3 . . 119.9 ?
C3 C4 C5 . . 119.89(19) ?
C3 C4 H4 . . 120.1 ?
C5 C4 H4 . . 120.1 ?
N1 C5 C4 . . 118.29(17) ?
N1 C5 S1 . . 112.38(14) ?
C4 C5 S1 . . 129.31(15) ?
C7 C6 S1 . . 108.00(13) ?
C7 C6 H6C . . 110.1 ?
S1 C6 H6C . . 110.1 ?
C7 C6 H6D . . 110.1 ?
S1 C6 H6D . . 110.1 ?
H6C C6 H6D . . 108.4 ?
O3 C7 O2 . . 126.11(18) ?
O3 C7 C6 . . 118.97(17) ?
O2 C7 C6 . . 114.92(17) ?

loop_
_geom_bond_atom_site_label_1
_geom_bond_atom_site_label_2
_geom_bond_site_symmetry_2
_geom_bond_distance
_geom_bond_publ_flag
Mn1 O4 3_676 2.1741(14) y
Mn1 O4 . 2.1741(14) y
Mn1 O5 3_676 2.1870(14) y
Mn1 O5 . 2.1870(14) y
Mn1 O6 . 2.1894(14) y
Mn1 O6 3_676 2.1894(14) ?
O4 H4A . 0.844(10) ?
O4 H4B . 0.837(10) ?
O5 H5A . 0.841(10) ?
O5 H5B . 0.849(10) ?
O6 H6A . 0.840(9) ?
O6 H6B . 0.839(10) ?
S1 C5 . 1.7392(19) y
S1 C6 . 1.8038(18) y
O1 N1 . 1.340(2) y
O2 C7 . 1.269(2) y
O3 C7 . 1.236(2) y
N1 C1 . 1.347(3) y
N1 C5 . 1.362(2) y
C1 C2 . 1.365(3) ?
C1 H1 . 0.93 ?
C2 C3 . 1.377(3) ?
C2 H2 . 0.93 ?
C3 C4 . 1.377(3) ?
C3 H3 . 0.93 ?
C4 C5 . 1.387(3) ?
C4 H4 . 0.93 ?
C6 C7 . 1.521(3) ?
C6 H6C . 0.97 ?
C6 H6D . 0.97 ?

loop_
_geom_hbond_atom_site_label_D
_geom_hbond_atom_site_label_H
_geom_hbond_atom_site_label_A
_geom_hbond_site_symmetry_A
_geom_hbond_distance_DH
_geom_hbond_distance_HA
_geom_hbond_distance_DA
_geom_hbond_angle_DHA
O4 H4B O1 2 0.837(10) 1.895(11) 2.726(2) 172(2)
O4 H4B N1 2 0.837(10) 2.519(18) 3.218(2) 142(2)
O5 H5B O2 3_666 0.849(10) 1.980(13) 2.807(2) 164(3)
O6 H6A O2 3_666 0.840(9) 2.052(12) 2.840(2) 156(2)
O6 H6B O1 4_576 0.839(10) 1.884(10) 2.717(2) 172(3)
O4 H4A O3 . 0.844(10) 1.858(10) 2.702(2) 176(2)
O5 H5A O2 . 0.841(10) 1.851(11) 2.683(2) 170(3)

loop_
_geom_torsion_atom_site_label_1
_geom_torsion_atom_site_label_2
_geom_torsion_atom_site_label_3
_geom_torsion_atom_site_label_4
_geom_torsion
O1 N1 C1 C2 -176.53(18)
C5 N1 C1 C2 1.0(3)
N1 C1 C2 C3 0.1(3)
C1 C2 C3 C4 -1.2(3)
C2 C3 C4 C5 1.1(3)
O1 N1 C5 C4 176.55(16)
C1 N1 C5 C4 -1.0(3)
O1 N1 C5 S1 -1.8(2)
C1 N1 C5 S1 -179.35(14)
C3 C4 C5 N1 0.0(3)
C3 C4 C5 S1 177.98(16)
C6 S1 C5 N1 179.70(13)
C6 S1 C5 C4 1.6(2)
C5 S1 C6 C7 -171.02(13)
S1 C6 C7 O3 -1.0(2)
S1 C6 C7 O2 178.77(14)
